data_7223079
loop_
_publ_author_name
'Kumar, Ranjeet'
'Rai, Sunil Kumar'
'Singh, Praveen'
'Gaurav, Archana'
'Yadav, Pratima'
'Khanna, Ranjana S.'
'Gupta, Hariom'
'Tewari, Ashish Kumar'

_publ_section_title
;
 Face-to-Face Stacking in Sulfonamide Based Bis-ethylene Bridged
 Heteroaromatic Dimers
;
_journal_name_full 'RSC Adv.'
_journal_paper_doi 10.1039/C5RA12230A
_journal_year 2015
_chemical_formula_moiety 'C27 H23 N3 O6 S'
_chemical_formula_sum 'C27 H23 N3 O6 S'
_chemical_formula_weight 517.54
_space_group_crystal_system monoclinic
_space_group_IT_number 14
_space_group_name_Hall '-P 2yn'
_space_group_name_H-M_alt 'P 1 21/n 1'
_symmetry_space_group_name_Hall '-P 2yn'
_symmetry_space_group_name_H-M 'P 1 21/n 1'
_atom_sites_solution_hydrogens geom
_audit_creation_method SHELXL-2014/7
_audit_update_record
;
2015-10-21 deposited with the CCDC.
2015-10-28 downloaded from the CCDC.
;
_cell_angle_alpha 90
_cell_angle_beta 92.893(10)
_cell_angle_gamma 90
_cell_formula_units_Z 4
_cell_length_a 15.8185(17)
_cell_length_b 7.3892(7)
_cell_length_c 21.053(2)
_cell_measurement_reflns_used 1672
_cell_measurement_temperature 293(2)
_cell_measurement_theta_max 29.1610
_cell_measurement_theta_min 2.9161
_cell_volume 2457.7(4)
_computing_cell_refinement 'CrysAlisPro, Agilent Technologies'
_computing_data_collection 'CrysAlisPro, Agilent Technologies'
_computing_data_reduction 'CrysAlisPro, Agilent Technologies'
_computing_molecular_graphics 'Mercurry version 3.5'
_computing_publication_material 'SHELXL-2014/7 (Sheldrick, 2014)'
_computing_structure_refinement 'SHELXL-2014/7 (Sheldrick, 2014)'
_computing_structure_solution SHELXL-2013
_diffrn_ambient_temperature 293(2)
_diffrn_detector_area_resol_mean 16.0938
_diffrn_measured_fraction_theta_full 25.24
_diffrn_measured_fraction_theta_max 0.840
_diffrn_measurement_device_type 'Xcalibur, Eos'
_diffrn_measurement_method '\w scans'
_diffrn_radiation_type MoK\a
_diffrn_radiation_wavelength 0.71073
_diffrn_reflns_av_R_equivalents 0.0354
_diffrn_reflns_av_unetI/netI 0.0643
_diffrn_reflns_laue_measured_fraction_full 0.998
_diffrn_reflns_laue_measured_fraction_max 0.840
_diffrn_reflns_limit_h_max 21
_diffrn_reflns_limit_h_min -21
_diffrn_reflns_limit_k_max 10
_diffrn_reflns_limit_k_min -9
_diffrn_reflns_limit_l_max 23
_diffrn_reflns_limit_l_min -28
_diffrn_reflns_number 11728
_diffrn_reflns_point_group_measured_fraction_full 0.998
_diffrn_reflns_point_group_measured_fraction_max 0.840
_diffrn_reflns_theta_full 25.242
_diffrn_reflns_theta_max 29.226
_diffrn_reflns_theta_min 2.922
_diffrn_source 'Enhance (Mo) X-ray Source'
_exptl_absorpt_coefficient_mu 0.181
_exptl_absorpt_correction_T_max 0.928
_exptl_absorpt_correction_T_min 0.917
_exptl_absorpt_correction_type multi-scan
_exptl_absorpt_process_details 'CrysAlisPro, Agilent Technologies'
_exptl_crystal_colour yellow
_exptl_crystal_density_diffrn 1.399
_exptl_crystal_description Cubic
_exptl_crystal_F_000 1080
_exptl_crystal_size_max 0.48
_exptl_crystal_size_mid 0.45
_exptl_crystal_size_min 0.41
_refine_diff_density_max 0.257
_refine_diff_density_min -0.257
_refine_diff_density_rms 0.042
_refine_ls_extinction_method none
_refine_ls_goodness_of_fit_ref 1.015
_refine_ls_hydrogen_treatment constr
_refine_ls_matrix_type full
_refine_ls_number_parameters 334
_refine_ls_number_reflns 5601
_refine_ls_number_restraints 0
_refine_ls_restrained_S_all 1.015
_refine_ls_R_factor_all 0.1286
_refine_ls_R_factor_gt 0.0589
_refine_ls_shift/su_max 0.001
_refine_ls_shift/su_mean 0.000
_refine_ls_structure_factor_coef Fsqd
_refine_ls_weighting_details 'w=1/[\s^2^(Fo^2^)+(0.0471P)^2^+0.4250P] where P=(Fo^2^+2Fc^2^)/3'
_refine_ls_weighting_scheme calc
_refine_ls_wR_factor_gt 0.1130
_refine_ls_wR_factor_ref 0.1475
_reflns_Friedel_coverage 0.000
_reflns_number_gt 2887
_reflns_number_total 6666
_reflns_threshold_expression 'I > 2\s(I)'
_cod_data_source_file c5ra12230a2.cif
_cod_data_source_block 2d
_cod_database_code 7223079
_audit_block_doi 10.5517/cc13crbk
_shelx_shelxl_version_number 2014/7
_shelx_space_group_comment
;
The symmetry employed for this shelxl refinement is uniquely defined
by the following loop, which should always be used as a source of
symmetry information in preference to the above space-group names.
They are only intended as comments.
;

loop_
_space_group_symop_operation_xyz
'x, y, z'
'-x+1/2, y+1/2, -z+1/2'
'-x, -y, -z'
'x-1/2, -y-1/2, z-1/2'

loop_
_atom_site_label
_atom_site_type_symbol
_atom_site_fract_x
_atom_site_fract_y
_atom_site_fract_z
_atom_site_U_iso_or_equiv
_atom_site_adp_type
_atom_site_occupancy
_atom_site_site_symmetry_order
_atom_site_calc_flag
_atom_site_refinement_flags_posn
_atom_site_refinement_flags_adp
S1 S 1.01602(5) 0.09664(11) 0.19502(3) 0.0595(2) Uani 1 1 d . .
O3 O 0.80006(16) 0.0010(3) 0.05334(12) 0.0959(8) Uani 1 1 d . .
O6 O 0.88219(14) -0.1758(3) 0.36868(10) 0.0811(7) Uani 1 1 d . .
N2 N 0.95664(14) 0.0909(3) 0.37380(10) 0.0522(6) Uani 1 1 d . .
O2 O 1.05958(14) 0.2662(3) 0.19425(10) 0.0792(7) Uani 1 1 d . .
O4 O 0.82911(14) 0.5222(3) 0.16600(10) 0.0737(6) Uani 1 1 d . .
N3 N 0.92813(14) 0.1278(3) 0.23013(10) 0.0538(6) Uani 1 1 d . .
O5 O 1.05900(15) 0.3046(3) 0.39772(10) 0.0784(7) Uani 1 1 d . .
O1 O 0.99553(14) 0.0054(3) 0.13672(9) 0.0824(7) Uani 1 1 d . .
N1 N 0.81306(14) 0.2364(3) 0.12388(11) 0.0552(6) Uani 1 1 d . .
C1 C 0.83424(17) 0.4179(4) 0.12223(14) 0.0541(7) Uani 1 1 d . .
C16 C 1.01870(16) -0.1498(3) 0.42585(11) 0.0431(6) Uani 1 1 d . .
C12 C 0.8951(2) 0.2094(4) 0.34135(13) 0.0669(8) Uani 1 1 d . .
H12A H 0.8860 0.3143 0.3678 0.080 Uiso 1 1 calc R U
H12B H 0.8416 0.1458 0.3356 0.080 Uiso 1 1 calc R U
C15 C 1.07115(16) -0.0039(3) 0.43593(11) 0.0431(6) Uani 1 1 d . .
C20 C 1.14611(18) -0.0193(4) 0.47237(13) 0.0586(8) Uani 1 1 d . .
H20 H 1.1820 0.0793 0.4792 0.070 Uiso 1 1 calc R U
C17 C 1.03872(19) -0.3162(4) 0.45109(13) 0.0564(7) Uani 1 1 d . .
H17 H 1.0032 -0.4153 0.4441 0.068 Uiso 1 1 calc R U
C2 C 0.86129(18) 0.4533(4) 0.05697(14) 0.0557(7) Uani 1 1 d . .
C25 C 1.1808(2) -0.2890(5) 0.31519(14) 0.0624(8) Uani 1 1 d . .
C3 C 0.88889(19) 0.6108(4) 0.02995(16) 0.0703(9) Uani 1 1 d . .
H3 H 0.8948 0.7169 0.0535 0.084 Uiso 1 1 calc R U
C14 C 0.94375(18) -0.0915(4) 0.38670(12) 0.0523(7) Uani 1 1 d . .
C18 C 1.1134(2) -0.3314(4) 0.48715(13) 0.0634(8) Uani 1 1 d . .
H18 H 1.1288 -0.4431 0.5045 0.076 Uiso 1 1 calc R U
C11 C 0.9229(2) 0.2722(4) 0.27706(13) 0.0626(8) Uani 1 1 d . .
H11A H 0.8833 0.3630 0.2606 0.075 Uiso 1 1 calc R U
H11B H 0.9779 0.3294 0.2828 0.075 Uiso 1 1 calc R U
C13 C 1.03291(19) 0.1524(4) 0.40191(13) 0.0526(7) Uani 1 1 d . .
C9 C 0.78363(19) 0.1431(4) 0.17898(15) 0.0673(9) Uani 1 1 d . .
H9A H 0.7358 0.0672 0.1661 0.081 Uiso 1 1 calc R U
H9B H 0.7645 0.2313 0.2092 0.081 Uiso 1 1 calc R U
C21 C 1.14741(19) 0.0114(4) 0.27895(13) 0.0596(8) Uani 1 1 d . .
H21 H 1.1603 0.1342 0.2791 0.072 Uiso 1 1 calc R U
C6 C 0.8721(2) 0.2916(6) -0.04116(17) 0.0874(11) Uani 1 1 d . .
H6 H 0.8673 0.1854 -0.0648 0.105 Uiso 1 1 calc R U
C19 C 1.16538(19) -0.1857(4) 0.49803(14) 0.0646(8) Uani 1 1 d . .
H19 H 1.2148 -0.1997 0.5234 0.078 Uiso 1 1 calc R U
C22 C 1.07844(17) -0.0513(4) 0.24312(12) 0.0498(7) Uani 1 1 d . .
C7 C 0.85261(19) 0.2961(4) 0.02251(15) 0.0622(8) Uani 1 1 d . .
C10 C 0.85258(19) 0.0263(4) 0.21120(14) 0.0637(8) Uani 1 1 d . .
H10A H 0.8305 -0.0301 0.2485 0.076 Uiso 1 1 calc R U
H10B H 0.8676 -0.0693 0.1823 0.076 Uiso 1 1 calc R U
C5 C 0.8988(2) 0.4507(7) -0.06793(18) 0.0959(12) Uani 1 1 d . .
H5 H 0.9112 0.4519 -0.1106 0.115 Uiso 1 1 calc R U
C26 C 1.19754(18) -0.1073(5) 0.31461(13) 0.0647(8) Uani 1 1 d . .
H26 H 1.2438 -0.0629 0.3388 0.078 Uiso 1 1 calc R U
C27 C 1.2350(2) -0.4180(5) 0.35490(15) 0.0869(11) Uani 1 1 d . .
H27A H 1.2137 -0.5389 0.3492 0.130 Uiso 1 1 calc R U
H27B H 1.2922 -0.4127 0.3419 0.130 Uiso 1 1 calc R U
H27C H 1.2336 -0.3848 0.3989 0.130 Uiso 1 1 calc R U
C23 C 1.0606(2) -0.2335(4) 0.24350(15) 0.0685(9) Uani 1 1 d . .
H23 H 1.0143 -0.2785 0.2196 0.082 Uiso 1 1 calc R U
C24 C 1.1117(2) -0.3488(4) 0.27941(16) 0.0751(9) Uani 1 1 d . .
H24 H 1.0989 -0.4717 0.2794 0.090 Uiso 1 1 calc R U
C4 C 0.9075(2) 0.6054(6) -0.03360(19) 0.0894(11) Uani 1 1 d . .
H4 H 0.9264 0.7098 -0.0531 0.107 Uiso 1 1 calc R U
C8 C 0.82021(19) 0.1554(4) 0.06485(16) 0.0650(9) Uani 1 1 d . .

loop_
_atom_site_aniso_label
_atom_site_aniso_U_11
_atom_site_aniso_U_22
_atom_site_aniso_U_33
_atom_site_aniso_U_23
_atom_site_aniso_U_13
_atom_site_aniso_U_12
S1 0.0597(5) 0.0717(5) 0.0476(4) 0.0064(4) 0.0074(4) 0.0033(4)
O3 0.096(2) 0.0695(15) 0.118(2) -0.0188(14) -0.0328(16) -0.0045(14)
O6 0.0578(14) 0.0953(16) 0.0879(16) 0.0078(13) -0.0198(12) -0.0255(12)
N2 0.0497(15) 0.0573(14) 0.0494(13) 0.0031(11) 0.0024(11) 0.0055(12)
O2 0.0821(16) 0.0718(13) 0.0857(16) 0.0255(11) 0.0225(12) -0.0081(12)
O4 0.0919(17) 0.0599(12) 0.0690(14) -0.0029(11) 0.0024(13) 0.0141(12)
N3 0.0454(14) 0.0644(14) 0.0514(13) -0.0006(11) 0.0011(11) 0.0067(12)
O5 0.1050(19) 0.0485(12) 0.0817(15) -0.0022(11) 0.0047(13) -0.0143(12)
O1 0.0893(18) 0.1144(17) 0.0432(11) -0.0099(11) -0.0005(11) 0.0180(14)
N1 0.0504(15) 0.0523(14) 0.0619(16) 0.0069(12) -0.0072(12) 0.0057(12)
C1 0.0478(17) 0.0520(17) 0.0616(19) 0.0051(15) -0.0069(14) 0.0094(14)
C16 0.0410(15) 0.0521(15) 0.0365(13) -0.0037(12) 0.0043(12) -0.0034(13)
C12 0.065(2) 0.081(2) 0.0545(18) 0.0061(16) 0.0053(16) 0.0227(17)
C15 0.0415(15) 0.0504(15) 0.0378(14) -0.0056(12) 0.0058(12) -0.0084(13)
C20 0.0507(19) 0.0715(19) 0.0536(17) -0.0052(15) 0.0009(14) -0.0173(16)
C17 0.062(2) 0.0480(16) 0.0587(18) 0.0000(14) 0.0032(15) -0.0086(14)
C2 0.0490(18) 0.0577(17) 0.0596(18) 0.0083(15) -0.0052(14) 0.0181(14)
C25 0.0504(19) 0.082(2) 0.0561(18) 0.0059(16) 0.0142(15) 0.0113(17)
C3 0.061(2) 0.071(2) 0.079(2) 0.0197(18) 0.0046(17) 0.0187(17)
C14 0.0443(17) 0.0648(18) 0.0477(16) -0.0019(14) 0.0021(13) -0.0115(15)
C18 0.064(2) 0.0697(19) 0.0563(19) 0.0079(15) 0.0044(16) 0.0106(17)
C11 0.071(2) 0.0656(18) 0.0517(17) 0.0039(15) 0.0050(15) 0.0135(16)
C13 0.0592(19) 0.0508(17) 0.0483(16) -0.0076(13) 0.0082(14) -0.0018(15)
C9 0.0480(18) 0.0686(19) 0.085(2) 0.0141(17) -0.0028(17) -0.0025(16)
C21 0.0551(19) 0.0671(18) 0.0573(18) -0.0050(15) 0.0094(15) -0.0070(16)
C6 0.076(3) 0.116(3) 0.068(2) -0.018(2) -0.014(2) 0.030(2)
C19 0.0456(18) 0.094(2) 0.0538(18) 0.0082(17) 0.0010(14) -0.0002(18)
C22 0.0451(16) 0.0599(17) 0.0450(15) -0.0014(13) 0.0069(13) 0.0001(14)
C7 0.0545(19) 0.072(2) 0.0579(19) 0.0007(17) -0.0147(15) 0.0161(16)
C10 0.061(2) 0.0589(17) 0.070(2) 0.0153(15) -0.0027(16) 0.0002(16)
C5 0.078(3) 0.146(4) 0.064(2) 0.024(3) 0.000(2) 0.027(3)
C26 0.0442(18) 0.094(2) 0.0560(18) -0.0018(17) 0.0004(14) -0.0035(18)
C27 0.070(2) 0.118(3) 0.074(2) 0.025(2) 0.0209(19) 0.032(2)
C23 0.057(2) 0.0613(19) 0.085(2) -0.0060(17) -0.0108(17) -0.0038(17)
C24 0.070(2) 0.0593(18) 0.096(3) 0.0013(18) 0.001(2) 0.0052(18)
C4 0.069(2) 0.113(3) 0.087(3) 0.039(3) 0.009(2) 0.021(2)
C8 0.055(2) 0.0612(19) 0.076(2) -0.0061(18) -0.0250(17) 0.0086(16)

loop_
_atom_type_symbol
_atom_type_description
_atom_type_scat_dispersion_real
_atom_type_scat_dispersion_imag
_atom_type_scat_source
C C 0.0033 0.0016 'International Tables Vol C Tables 4.2.6.8 and 6.1.1.4'
H H 0.0000 0.0000 'International Tables Vol C Tables 4.2.6.8 and 6.1.1.4'
O O 0.0106 0.0060 'International Tables Vol C Tables 4.2.6.8 and 6.1.1.4'
S S 0.1246 0.1234 'International Tables Vol C Tables 4.2.6.8 and 6.1.1.4'
N N 0.0061 0.0033 'International Tables Vol C Tables 4.2.6.8 and 6.1.1.4'

loop_
_geom_angle_atom_site_label_1
_geom_angle_atom_site_label_2
_geom_angle_atom_site_label_3
_geom_angle
O1 S1 O2 119.59(14)
O1 S1 N3 107.27(13)
O2 S1 N3 107.76(12)
O1 S1 C22 107.39(13)
O2 S1 C22 107.11(14)
N3 S1 C22 107.15(12)
C14 N2 C13 111.4(2)
C14 N2 C12 125.0(2)
C13 N2 C12 123.2(2)
C10 N3 C11 119.3(2)
C10 N3 S1 120.96(19)
C11 N3 S1 119.4(2)
C1 N1 C8 111.4(3)
C1 N1 C9 124.8(2)
C8 N1 C9 123.8(2)
O4 C1 N1 125.0(3)
O4 C1 C2 128.9(3)
N1 C1 C2 106.0(3)
C17 C16 C15 121.3(2)
C17 C16 C14 130.0(2)
C15 C16 C14 108.7(2)
N2 C12 C11 112.7(2)
N2 C12 H12A 109.0
C11 C12 H12A 109.0
N2 C12 H12B 109.0
C11 C12 H12B 109.0
H12A C12 H12B 107.8
C16 C15 C20 121.1(2)
C16 C15 C13 108.1(2)
C20 C15 C13 130.8(2)
C19 C20 C15 117.4(3)
C19 C20 H20 121.3
C15 C20 H20 121.3
C16 C17 C18 117.5(3)
C16 C17 H17 121.2
C18 C17 H17 121.2
C7 C2 C3 121.5(3)
C7 C2 C1 108.3(3)
C3 C2 C1 130.1(3)
C26 C25 C24 117.5(3)
C26 C25 C27 121.4(3)
C24 C25 C27 121.1(3)
C2 C3 C4 117.6(3)
C2 C3 H3 121.2
C4 C3 H3 121.2
O6 C14 N2 124.4(3)
O6 C14 C16 129.9(3)
N2 C14 C16 105.7(2)
C19 C18 C17 121.4(3)
C19 C18 H18 119.3
C17 C18 H18 119.3
N3 C11 C12 114.2(2)
N3 C11 H11A 108.7
C12 C11 H11A 108.7
N3 C11 H11B 108.7
C12 C11 H11B 108.7
H11A C11 H11B 107.6
O5 C13 N2 124.5(3)
O5 C13 C15 129.4(3)
N2 C13 C15 106.0(2)
N1 C9 C10 112.0(2)
N1 C9 H9A 109.2
C10 C9 H9A 109.2
N1 C9 H9B 109.2
C10 C9 H9B 109.2
H9A C9 H9B 107.9
C22 C21 C26 120.2(3)
C22 C21 H21 119.9
C26 C21 H21 119.9
C5 C6 C7 117.5(3)
C5 C6 H6 121.3
C7 C6 H6 121.3
C18 C19 C20 121.4(3)
C18 C19 H19 119.3
C20 C19 H19 119.3
C21 C22 C23 118.9(3)
C21 C22 S1 120.9(2)
C23 C22 S1 120.2(2)
C2 C7 C6 120.6(3)
C2 C7 C8 107.8(3)
C6 C7 C8 131.7(3)
N3 C10 C9 113.0(2)
N3 C10 H10A 109.0
C9 C10 H10A 109.0
N3 C10 H10B 109.0
C9 C10 H10B 109.0
H10A C10 H10B 107.8
C4 C5 C6 121.7(4)
C4 C5 H5 119.1
C6 C5 H5 119.1
C25 C26 C21 121.5(3)
C25 C26 H26 119.2
C21 C26 H26 119.2
C25 C27 H27A 109.5
C25 C27 H27B 109.5
H27A C27 H27B 109.5
C25 C27 H27C 109.5
H27A C27 H27C 109.5
H27B C27 H27C 109.5
C24 C23 C22 119.7(3)
C24 C23 H23 120.2
C22 C23 H23 120.2
C25 C24 C23 122.2(3)
C25 C24 H24 118.9
C23 C24 H24 118.9
C5 C4 C3 121.2(4)
C5 C4 H4 119.4
C3 C4 H4 119.4
O3 C8 N1 123.7(3)
O3 C8 C7 129.8(3)
N1 C8 C7 106.4(3)

loop_
_geom_bond_atom_site_label_1
_geom_bond_atom_site_label_2
_geom_bond_distance
S1 O1 1.423(2)
S1 O2 1.430(2)
S1 N3 1.624(2)
S1 C22 1.759(3)
O3 C8 1.206(3)
O6 C14 1.201(3)
N2 C14 1.392(3)
N2 C13 1.393(3)
N2 C12 1.454(3)
O4 C1 1.207(3)
N3 C10 1.450(3)
N3 C11 1.459(3)
O5 C13 1.203(3)
N1 C1 1.383(3)
N1 C8 1.389(4)
N1 C9 1.447(3)
C1 C2 1.483(4)
C16 C17 1.370(3)
C16 C15 1.371(3)
C16 C14 1.474(4)
C12 C11 1.517(4)
C12 H12A 0.9700
C12 H12B 0.9700
C15 C20 1.384(4)
C15 C13 1.472(4)
C20 C19 1.371(4)
C20 H20 0.9300
C17 C18 1.376(4)
C17 H17 0.9300
C2 C7 1.373(4)
C2 C3 1.376(4)
C25 C26 1.368(4)
C25 C24 1.370(4)
C25 C27 1.507(4)
C3 C4 1.385(4)
C3 H3 0.9300
C18 C19 1.367(4)
C18 H18 0.9300
C11 H11A 0.9700
C11 H11B 0.9700
C9 C10 1.523(4)
C9 H9A 0.9700
C9 H9B 0.9700
C21 C22 1.375(4)
C21 C26 1.379(4)
C21 H21 0.9300
C6 C5 1.379(5)
C6 C7 1.391(4)
C6 H6 0.9300
C19 H19 0.9300
C22 C23 1.375(4)
C7 C8 1.478(4)
C10 H10A 0.9700
C10 H10B 0.9700
C5 C4 1.356(5)
C5 H5 0.9300
C26 H26 0.9300
C27 H27A 0.9600
C27 H27B 0.9600
C27 H27C 0.9600
C23 C24 1.374(4)
C23 H23 0.9300
C24 H24 0.9300
C4 H4 0.9300

loop_
_geom_torsion_atom_site_label_1
_geom_torsion_atom_site_label_2
_geom_torsion_atom_site_label_3
_geom_torsion_atom_site_label_4
_geom_torsion
O1 S1 N3 C10 16.9(2)
O2 S1 N3 C10 146.9(2)
C22 S1 N3 C10 -98.1(2)
O1 S1 N3 C11 -157.06(19)
O2 S1 N3 C11 -27.1(2)
C22 S1 N3 C11 87.9(2)
C8 N1 C1 O4 175.8(3)
C9 N1 C1 O4 -1.7(4)
C8 N1 C1 C2 -2.9(3)
C9 N1 C1 C2 179.6(2)
C14 N2 C12 C11 -113.5(3)
C13 N2 C12 C11 73.7(3)
C17 C16 C15 C20 -0.4(4)
C14 C16 C15 C20 178.9(2)
C17 C16 C15 C13 179.0(2)
C14 C16 C15 C13 -1.7(3)
C16 C15 C20 C19 -0.3(4)
C13 C15 C20 C19 -179.5(3)
C15 C16 C17 C18 0.2(4)
C14 C16 C17 C18 -178.9(3)
O4 C1 C2 C7 -176.7(3)
N1 C1 C2 C7 1.9(3)
O4 C1 C2 C3 1.5(5)
N1 C1 C2 C3 -179.9(3)
C7 C2 C3 C4 0.1(4)
C1 C2 C3 C4 -177.9(3)
C13 N2 C14 O6 178.9(3)
C12 N2 C14 O6 5.3(4)
C13 N2 C14 C16 -0.5(3)
C12 N2 C14 C16 -174.0(2)
C17 C16 C14 O6 1.3(5)
C15 C16 C14 O6 -177.9(3)
C17 C16 C14 N2 -179.4(3)
C15 C16 C14 N2 1.4(3)
C16 C17 C18 C19 0.6(4)
C10 N3 C11 C12 61.0(3)
S1 N3 C11 C12 -124.9(2)
N2 C12 C11 N3 66.2(3)
C14 N2 C13 O5 179.6(3)
C12 N2 C13 O5 -6.7(4)
C14 N2 C13 C15 -0.5(3)
C12 N2 C13 C15 173.2(2)
C16 C15 C13 O5 -178.8(3)
C20 C15 C13 O5 0.5(5)
C16 C15 C13 N2 1.4(3)
C20 C15 C13 N2 -179.3(3)
C1 N1 C9 C10 -103.5(3)
C8 N1 C9 C10 79.3(3)
C17 C18 C19 C20 -1.3(5)
C15 C20 C19 C18 1.1(4)
C26 C21 C22 C23 -0.1(4)
C26 C21 C22 S1 -177.6(2)
O1 S1 C22 C21 139.1(2)
O2 S1 C22 C21 9.5(3)
N3 S1 C22 C21 -105.9(2)
O1 S1 C22 C23 -38.4(3)
O2 S1 C22 C23 -168.0(2)
N3 S1 C22 C23 76.6(3)
C3 C2 C7 C6 0.3(4)
C1 C2 C7 C6 178.7(3)
C3 C2 C7 C8 -178.7(3)
C1 C2 C7 C8 -0.3(3)
C5 C6 C7 C2 -1.0(5)
C5 C6 C7 C8 177.8(3)
C11 N3 C10 C9 62.7(3)
S1 N3 C10 C9 -111.3(2)
N1 C9 C10 N3 56.8(3)
C7 C6 C5 C4 1.2(5)
C24 C25 C26 C21 -0.6(4)
C27 C25 C26 C21 -179.2(3)
C22 C21 C26 C25 0.4(4)
C21 C22 C23 C24 0.0(4)
S1 C22 C23 C24 177.6(2)
C26 C25 C24 C23 0.6(5)
C27 C25 C24 C23 179.1(3)
C22 C23 C24 C25 -0.3(5)
C6 C5 C4 C3 -0.8(6)
C2 C3 C4 C5 0.1(5)
C1 N1 C8 O3 -175.1(3)
C9 N1 C8 O3 2.4(4)
C1 N1 C8 C7 2.7(3)
C9 N1 C8 C7 -179.7(2)
C2 C7 C8 O3 176.3(3)
C6 C7 C8 O3 -2.6(6)
C2 C7 C8 N1 -1.4(3)
C6 C7 C8 N1 179.7(3)
